data_4322248
loop_
_publ_author_name
'Mohammed Fettouhi'
'Mazen Khaled'
'Abdel Waheed'
'St\'ephane Golhen'
'Lahc\`ene Ouahab'
'Jean-Pascal Sutter'
'Olivier Kahn'

_publ_section_title
;
 Manganese (II) Coordination Complexes Involving Nitronyl Nitroxide
 Radicals
;
_journal_name_full 'Inorganic Chemistry'
_journal_page_first 3967
_journal_page_last 3971
_journal_paper_doi 10.1021/ic9905751
_journal_volume 38
_journal_year 1999
_chemical_formula_sum 'C48 H64 Mn N18 O4'
_chemical_formula_weight 1012.11
_chemical_name_systematic
; 
 ? 
;
_space_group_IT_number 2
_symmetry_cell_setting triclinic
_symmetry_space_group_name_Hall '-P 1'
_symmetry_space_group_name_H-M 'P -1'
_atom_sites_solution_hydrogens geom
_atom_sites_solution_primary direct
_atom_sites_solution_secondary difmap
_audit_creation_method SHELXL-97
_cell_angle_alpha 90.340(10)
_cell_angle_beta 101.417(18)
_cell_angle_gamma 92.919(13)
_cell_formula_units_Z 1
_cell_length_a 7.0037(19)
_cell_length_b 13.8849(13)
_cell_length_c 14.0362(19)
_cell_measurement_reflns_used 25
_cell_measurement_temperature 293(2)
_cell_measurement_theta_max 12.219
_cell_measurement_theta_min 7.019
_cell_volume 1336.0(4)
_computing_structure_refinement 'SHELXL-97 (Sheldrick, 1997)'
_computing_structure_solution 'SHELXS-97 (Sheldrick, 1990)'
_diffrn_ambient_temperature 293(2)
_diffrn_measured_fraction_theta_full 0.999
_diffrn_measured_fraction_theta_max 0.999
_diffrn_measurement_device_type 'Enraf nonius CAD4'
_diffrn_measurement_method \q-2\q
_diffrn_radiation_monochromator graphite
_diffrn_radiation_source 'fine-focus sealed tube'
_diffrn_radiation_type MoK\a
_diffrn_radiation_wavelength 0.71073
_diffrn_reflns_av_R_equivalents 0.0139
_diffrn_reflns_av_sigmaI/netI 0.0439
_diffrn_reflns_limit_h_max 9
_diffrn_reflns_limit_h_min 0
_diffrn_reflns_limit_k_max 19
_diffrn_reflns_limit_k_min -19
_diffrn_reflns_limit_l_max 19
_diffrn_reflns_limit_l_min -19
_diffrn_reflns_number 8366
_diffrn_reflns_theta_full 29.97
_diffrn_reflns_theta_max 29.97
_diffrn_reflns_theta_min 1.47
_diffrn_standards_decay_% -1.4
_diffrn_standards_interval_count 250
_diffrn_standards_interval_time 60
_diffrn_standards_number 3
_exptl_absorpt_coefficient_mu 0.306
_exptl_absorpt_correction_T_max 0.999752
_exptl_absorpt_correction_T_min 0.915486
_exptl_absorpt_correction_type '\y scan'
_exptl_crystal_density_diffrn 1.258
_exptl_crystal_density_method 'not measured'
_exptl_crystal_F_000 535
_refine_diff_density_max 0.492
_refine_diff_density_min -0.284
_refine_diff_density_rms 0.051
_refine_ls_extinction_method none
_refine_ls_goodness_of_fit_ref 1.017
_refine_ls_hydrogen_treatment mixed
_refine_ls_matrix_type full
_refine_ls_number_parameters 330
_refine_ls_number_reflns 7771
_refine_ls_number_restraints 0
_refine_ls_restrained_S_all 1.017
_refine_ls_R_factor_all 0.0945
_refine_ls_R_factor_gt 0.0485
_refine_ls_shift/su_max 0.069
_refine_ls_shift/su_mean 0.003
_refine_ls_structure_factor_coef Fsqd
_refine_ls_weighting_details 'w=1/[\s^2^(Fo^2^)+(0.0697P)^2^+0.3822P] where P=(Fo^2^+2Fc^2^)/3'
_refine_ls_weighting_scheme calc
_refine_ls_wR_factor_gt 0.1225
_refine_ls_wR_factor_ref 0.1414
_reflns_number_gt 5291
_reflns_number_total 7771
_reflns_threshold_expression >2sigma(I)
_cod_data_source_file ic9905751_3.cif
_cod_data_source_block C
_cod_depositor_comments
;
The following automatic conversions were performed:

'_refine_ls_weighting_scheme' value 'calc
w=1/[\s^2^(Fo^2^)+(0.0697P)^2^+0.3822P] where P=(Fo^2^+2Fc^2^)/3' was
changed to 'calc'. New tag '_refine_ls_weighting_details' was
created. The value of the new tag was set to
'w=1/[\s^2^(Fo^2^)+(0.0697P)^2^+0.3822P] where P=(Fo^2^+2Fc^2^)/3'.

Automatic conversion script
Id: cif_fix_values 3143 2015-03-26 13:38:13Z robertas 
;
_cod_database_code 4322248

loop_
_symmetry_equiv_pos_as_xyz
'x, y, z'
'-x, -y, -z'

loop_
_atom_site_label
_atom_site_type_symbol
_atom_site_fract_x
_atom_site_fract_y
_atom_site_fract_z
_atom_site_U_iso_or_equiv
_atom_site_adp_type
_atom_site_occupancy
_atom_site_calc_flag
_atom_site_refinement_flags
_atom_site_disorder_assembly
_atom_site_disorder_group
Mn1 Mn 0.0000 0.0000 0.0000 0.02809(11) Uani 1 d S . .
N1 N 0.2338(2) 0.03109(13) -0.07691(12) 0.0385(4) Uani 1 d . . .
N2 N 0.2205(2) 0.06826(14) -0.15330(13) 0.0426(4) Uani 1 d . . .
N3 N 0.2121(4) 0.1045(2) -0.22703(17) 0.0855(9) Uani 1 d . . .
N5 N 0.5404(3) -0.44632(14) 0.13764(15) 0.0490(4) Uani 1 d . . .
N6 N 0.2715(3) -0.47034(13) 0.19942(15) 0.0497(5) Uani 1 d . . .
O1 O 0.6523(3) -0.40878(15) 0.08670(18) 0.0771(6) Uani 1 d . . .
N4 N 0.1290(2) -0.14826(11) 0.04261(12) 0.0352(3) Uani 1 d . . .
C5 C 0.3214(3) -0.16073(14) 0.05774(16) 0.0413(5) Uani 1 d . . .
H5 H 0.4030 -0.1095 0.0451 0.050 Uiso 1 calc R . .
C4 C 0.4047(3) -0.24477(15) 0.09081(17) 0.0426(5) Uani 1 d . . .
H4 H 0.5391 -0.2496 0.1004 0.051 Uiso 1 calc R . .
C3 C 0.2863(3) -0.32199(13) 0.10958(14) 0.0345(4) Uani 1 d . . .
C2 C 0.0872(3) -0.31078(15) 0.09283(17) 0.0443(5) Uani 1 d . . .
H2 H 0.0025 -0.3614 0.1039 0.053 Uiso 1 calc R . .
C1 C 0.0157(3) -0.22393(15) 0.05952(17) 0.0430(5) Uani 1 d . . .
H1 H -0.1184 -0.2177 0.0482 0.052 Uiso 1 calc R . .
C6 C 0.3621(3) -0.41360(14) 0.14941(15) 0.0387(4) Uani 1 d . . .
C7 C 0.5901(3) -0.53100(16) 0.20137(18) 0.0498(5) Uani 1 d . . .
C8 C 0.3845(4) -0.55880(15) 0.22133(18) 0.0498(5) Uani 1 d . . .
C9 C 0.6840(5) -0.6051(2) 0.1478(2) 0.0719(8) Uani 1 d . . .
H9A H 0.5950 -0.6256 0.0893 0.108 Uiso 1 calc R . .
H9B H 0.7148 -0.6597 0.1886 0.108 Uiso 1 calc R . .
H9C H 0.8013 -0.5768 0.1318 0.108 Uiso 1 calc R . .
C10 C 0.7395(5) -0.4924(2) 0.2892(2) 0.0809(9) Uani 1 d . . .
H10A H 0.8510 -0.4637 0.2678 0.121 Uiso 1 calc R . .
H10B H 0.7793 -0.5444 0.3321 0.121 Uiso 1 calc R . .
H10C H 0.6822 -0.4448 0.3230 0.121 Uiso 1 calc R . .
C11 C 0.3823(6) -0.5866(2) 0.3264(2) 0.0802(9) Uani 1 d . . .
H11A H 0.4352 -0.5334 0.3691 0.120 Uiso 1 calc R . .
H11B H 0.4596 -0.6414 0.3431 0.120 Uiso 1 calc R . .
H11C H 0.2505 -0.6024 0.3330 0.120 Uiso 1 calc R . .
C12 C 0.2740(4) -0.63687(18) 0.1518(2) 0.0667(7) Uani 1 d . . .
H12A H 0.1445 -0.6474 0.1640 0.100 Uiso 1 calc R . .
H12B H 0.3410 -0.6957 0.1617 0.100 Uiso 1 calc R . .
H12C H 0.2670 -0.6166 0.0860 0.100 Uiso 1 calc R . .
N8 N 0.7249(3) 0.20692(13) 0.42394(12) 0.0427(4) Uani 1 d . . .
N9 N 0.4740(3) 0.15469(15) 0.48981(13) 0.0498(5) Uani 1 d . . .
O2 O 0.8158(3) 0.23367(15) 0.35832(12) 0.0650(5) Uani 1 d . . .
N7 N 0.1902(2) 0.07473(12) 0.13740(11) 0.0352(3) Uani 1 d . . .
C13 C 0.3843(3) 0.07795(16) 0.15242(14) 0.0396(4) Uani 1 d . . .
H13 H 0.4424 0.0575 0.1023 0.047 Uiso 1 calc R . .
C14 C 0.5042(3) 0.10991(16) 0.23838(15) 0.0406(4) Uani 1 d . . .
H14 H 0.6391 0.1111 0.2453 0.049 Uiso 1 calc R . .
C15 C 0.4199(3) 0.13995(13) 0.31366(13) 0.0339(4) Uani 1 d . . .
C16 C 0.2180(3) 0.13993(15) 0.29779(14) 0.0402(4) Uani 1 d . . .
H16 H 0.1561 0.1619 0.3459 0.048 Uiso 1 calc R . .
C17 C 0.1106(3) 0.10688(15) 0.20949(15) 0.0404(4) Uani 1 d . . .
H17 H -0.0246 0.1070 0.1997 0.049 Uiso 1 calc R . .
C18 C 0.5352(3) 0.16744(14) 0.41032(14) 0.0365(4) Uani 1 d . . .
C19 C 0.8147(4) 0.2041(2) 0.52927(16) 0.0600(7) Uani 1 d . . .
C20 C 0.6286(3) 0.19267(18) 0.57187(15) 0.0486(5) Uani 1 d . . .
C21 C 0.9313(6) 0.1117(3) 0.5392(2) 0.1081(15) Uani 1 d . . .
H21A H 0.8453 0.0571 0.5151 0.162 Uiso 1 calc R . .
H21B H 0.9882 0.1025 0.6063 0.162 Uiso 1 calc R . .
H21C H 1.0328 0.1182 0.5022 0.162 Uiso 1 calc R . .
C22 C 0.9500(7) 0.2896(4) 0.5588(3) 0.143(2) Uani 1 d . . .
H22A H 1.0544 0.2892 0.5236 0.214 Uiso 1 calc R . .
H22B H 1.0024 0.2875 0.6272 0.214 Uiso 1 calc R . .
H22C H 0.8806 0.3473 0.5445 0.214 Uiso 1 calc R . .
C23 C 0.5570(6) 0.2873(3) 0.6020(3) 0.0953(12) Uani 1 d . . .
H23A H 0.5499 0.3320 0.5497 0.143 Uiso 1 calc R . .
H23B H 0.6459 0.3134 0.6582 0.143 Uiso 1 calc R . .
H23C H 0.4299 0.2763 0.6171 0.143 Uiso 1 calc R . .
C24 C 0.6435(6) 0.1251(3) 0.6567(2) 0.0883(10) Uani 1 d . . .
H24A H 0.5203 0.1192 0.6769 0.133 Uiso 1 calc R . .
H24B H 0.7420 0.1504 0.7097 0.133 Uiso 1 calc R . .
H24C H 0.6777 0.0629 0.6375 0.133 Uiso 1 calc R . .

loop_
_atom_site_aniso_label
_atom_site_aniso_U_11
_atom_site_aniso_U_22
_atom_site_aniso_U_33
_atom_site_aniso_U_23
_atom_site_aniso_U_13
_atom_site_aniso_U_12
Mn1 0.02490(19) 0.0311(2) 0.02711(19) 0.00142(14) 0.00237(14) 0.00102(14)
N1 0.0310(8) 0.0507(10) 0.0345(8) 0.0064(7) 0.0077(6) 0.0025(7)
N2 0.0335(8) 0.0558(11) 0.0368(9) 0.0018(8) 0.0043(7) -0.0044(8)
N3 0.0807(18) 0.127(2) 0.0460(12) 0.0352(14) 0.0076(12) -0.0084(16)
N5 0.0376(9) 0.0460(10) 0.0650(12) 0.0131(9) 0.0113(9) 0.0103(8)
N6 0.0543(11) 0.0354(9) 0.0618(12) 0.0118(8) 0.0154(9) 0.0083(8)
O1 0.0517(11) 0.0730(13) 0.1147(17) 0.0335(12) 0.0323(11) 0.0156(9)
N4 0.0303(8) 0.0329(8) 0.0413(9) 0.0046(7) 0.0037(6) 0.0025(6)
C5 0.0323(9) 0.0335(9) 0.0574(12) 0.0073(9) 0.0079(9) -0.0016(8)
C4 0.0278(9) 0.0372(10) 0.0612(13) 0.0068(9) 0.0046(9) 0.0023(8)
C3 0.0333(9) 0.0303(9) 0.0392(10) 0.0031(7) 0.0050(8) 0.0028(7)
C2 0.0326(10) 0.0341(10) 0.0665(14) 0.0098(9) 0.0105(9) -0.0012(8)
C1 0.0283(9) 0.0390(10) 0.0609(13) 0.0076(9) 0.0061(9) 0.0033(8)
C6 0.0374(10) 0.0334(9) 0.0439(10) 0.0031(8) 0.0039(8) 0.0043(8)
C7 0.0498(12) 0.0405(11) 0.0553(13) 0.0042(10) -0.0022(10) 0.0150(9)
C8 0.0603(14) 0.0341(10) 0.0550(13) 0.0094(9) 0.0091(11) 0.0111(10)
C9 0.0689(18) 0.0636(17) 0.087(2) 0.0057(15) 0.0174(16) 0.0281(14)
C10 0.0673(19) 0.081(2) 0.081(2) -0.0048(16) -0.0200(16) 0.0108(15)
C11 0.120(3) 0.0628(17) 0.0647(17) 0.0251(14) 0.0283(18) 0.0233(18)
C12 0.0700(18) 0.0432(13) 0.083(2) 0.0028(12) 0.0062(15) -0.0023(12)
N8 0.0391(9) 0.0530(10) 0.0321(8) 0.0010(7) -0.0004(7) -0.0050(8)
N9 0.0470(10) 0.0660(12) 0.0347(9) -0.0109(8) 0.0069(8) -0.0048(9)
O2 0.0530(10) 0.0954(14) 0.0433(9) 0.0038(9) 0.0076(8) -0.0196(9)
N7 0.0325(8) 0.0396(8) 0.0320(8) -0.0050(6) 0.0035(6) -0.0007(6)
C13 0.0331(9) 0.0509(11) 0.0340(9) -0.0101(8) 0.0052(8) 0.0025(8)
C14 0.0289(9) 0.0512(12) 0.0401(10) -0.0085(9) 0.0025(8) 0.0052(8)
C15 0.0342(9) 0.0353(9) 0.0304(9) -0.0038(7) 0.0022(7) 0.0006(7)
C16 0.0367(10) 0.0492(11) 0.0354(10) -0.0098(8) 0.0099(8) -0.0022(9)
C17 0.0291(9) 0.0504(12) 0.0403(10) -0.0084(9) 0.0046(8) -0.0024(8)
C18 0.0359(10) 0.0371(10) 0.0342(9) -0.0051(7) 0.0017(8) 0.0019(8)
C19 0.0454(13) 0.095(2) 0.0326(11) -0.0047(12) -0.0056(9) -0.0084(13)
C20 0.0512(13) 0.0618(14) 0.0290(9) -0.0071(9) 0.0002(9) -0.0010(11)
C21 0.091(3) 0.180(4) 0.0577(18) 0.023(2) 0.0071(17) 0.075(3)
C22 0.130(4) 0.216(5) 0.067(2) -0.043(3) 0.015(2) -0.114(4)
C23 0.096(3) 0.102(3) 0.078(2) -0.045(2) -0.0098(19) 0.031(2)
C24 0.096(2) 0.113(3) 0.0526(16) 0.0212(17) 0.0097(16) -0.006(2)

loop_
_atom_type_symbol
_atom_type_description
_atom_type_scat_dispersion_real
_atom_type_scat_dispersion_imag
_atom_type_scat_source
C C 0.0033 0.0016 'International Tables Vol C Tables 4.2.6.8 and 6.1.1.4'
H H 0.0000 0.0000 'International Tables Vol C Tables 4.2.6.8 and 6.1.1.4'
Mn Mn 0.3368 0.7283 'International Tables Vol C Tables 4.2.6.8 and 6.1.1.4'
N N 0.0061 0.0033 'International Tables Vol C Tables 4.2.6.8 and 6.1.1.4'
O O 0.0106 0.0060 'International Tables Vol C Tables 4.2.6.8 and 6.1.1.4'

loop_
_geom_angle_atom_site_label_1
_geom_angle_atom_site_label_2
_geom_angle_atom_site_label_3
_geom_angle
_geom_angle_site_symmetry_1
_geom_angle_site_symmetry_3
_geom_angle_publ_flag
N1 Mn1 N1 180.0 2 . ?
N1 Mn1 N7 91.06(6) 2 . ?
N1 Mn1 N7 88.94(6) . . ?
N1 Mn1 N7 88.94(6) 2 2 ?
N1 Mn1 N7 91.06(6) . 2 ?
N7 Mn1 N7 180.0 . 2 ?
N1 Mn1 N4 90.93(6) 2 . ?
N1 Mn1 N4 89.07(6) . . ?
N7 Mn1 N4 91.80(6) . . ?
N7 Mn1 N4 88.20(6) 2 . ?
N1 Mn1 N4 89.07(6) 2 2 ?
N1 Mn1 N4 90.93(6) . 2 ?
N7 Mn1 N4 88.20(6) . 2 ?
N7 Mn1 N4 91.80(6) 2 2 ?
N4 Mn1 N4 180.0 . 2 ?
N2 N1 Mn1 126.55(14) . . ?
N3 N2 N1 178.5(2) . . ?
O1 N5 C6 126.76(19) . . ?
O1 N5 C7 123.53(19) . . ?
C6 N5 C7 109.58(18) . . ?
C6 N6 C8 108.49(19) . . ?
C1 N4 C5 116.52(16) . . ?
C1 N4 Mn1 121.29(13) . . ?
C5 N4 Mn1 122.05(12) . . ?
N4 C5 C4 123.81(18) . . ?
C5 C4 C3 119.10(18) . . ?
C4 C3 C2 117.78(17) . . ?
C4 C3 C6 123.25(18) . . ?
C2 C3 C6 118.94(17) . . ?
C1 C2 C3 119.33(18) . . ?
N4 C1 C2 123.44(18) . . ?
N6 C6 N5 113.37(18) . . ?
N6 C6 C3 123.44(19) . . ?
N5 C6 C3 123.18(18) . . ?
N5 C7 C9 109.5(2) . . ?
N5 C7 C10 105.9(2) . . ?
C9 C7 C10 108.8(2) . . ?
N5 C7 C8 99.00(16) . . ?
C9 C7 C8 117.1(2) . . ?
C10 C7 C8 115.4(2) . . ?
N6 C8 C12 105.5(2) . . ?
N6 C8 C11 108.1(2) . . ?
C12 C8 C11 109.9(2) . . ?
N6 C8 C7 105.19(17) . . ?
C12 C8 C7 113.1(2) . . ?
C11 C8 C7 114.4(2) . . ?
O2 N8 C18 126.73(17) . . ?
O2 N8 C19 124.25(18) . . ?
C18 N8 C19 108.77(17) . . ?
C18 N9 C20 108.49(18) . . ?
C13 N7 C17 116.91(16) . . ?
C13 N7 Mn1 121.44(13) . . ?
C17 N7 Mn1 121.26(13) . . ?
N7 C13 C14 123.73(18) . . ?
C13 C14 C15 118.77(18) . . ?
C14 C15 C16 118.03(17) . . ?
C14 C15 C18 122.57(18) . . ?
C16 C15 C18 119.34(17) . . ?
C17 C16 C15 118.95(18) . . ?
N7 C17 C16 123.54(18) . . ?
N9 C18 N8 113.51(17) . . ?
N9 C18 C15 123.85(19) . . ?
N8 C18 C15 122.60(18) . . ?
C22 C19 N8 110.9(3) . . ?
C22 C19 C20 118.8(3) . . ?
N8 C19 C20 99.56(17) . . ?
C22 C19 C21 109.6(3) . . ?
N8 C19 C21 104.2(2) . . ?
C20 C19 C21 112.5(3) . . ?
N9 C20 C24 109.8(2) . . ?
N9 C20 C23 105.2(2) . . ?
C24 C20 C23 108.0(3) . . ?
N9 C20 C19 105.03(17) . . ?
C24 C20 C19 114.5(2) . . ?
C23 C20 C19 113.9(3) . . ?

loop_
_geom_bond_atom_site_label_1
_geom_bond_atom_site_label_2
_geom_bond_distance
_geom_bond_site_symmetry_2
_geom_bond_publ_flag
Mn1 N1 2.1603(17) 2 ?
Mn1 N1 2.1603(17) . ?
Mn1 N7 2.3214(16) . ?
Mn1 N7 2.3214(16) 2 ?
Mn1 N4 2.3242(16) . ?
Mn1 N4 2.3242(15) 2 ?
N1 N2 1.182(2) . ?
N2 N3 1.146(3) . ?
N5 O1 1.258(3) . ?
N5 C6 1.390(3) . ?
N5 C7 1.495(3) . ?
N6 C6 1.284(3) . ?
N6 C8 1.495(3) . ?
N4 C1 1.335(2) . ?
N4 C5 1.342(2) . ?
C5 C4 1.374(3) . ?
C4 C3 1.381(3) . ?
C3 C2 1.385(3) . ?
C3 C6 1.474(3) . ?
C2 C1 1.378(3) . ?
C7 C9 1.520(4) . ?
C7 C10 1.525(4) . ?
C7 C8 1.551(4) . ?
C8 C12 1.526(4) . ?
C8 C11 1.530(4) . ?
N8 O2 1.266(2) . ?
N8 C18 1.388(3) . ?
N8 C19 1.489(3) . ?
N9 C18 1.282(3) . ?
N9 C20 1.489(3) . ?
N7 C13 1.332(2) . ?
N7 C17 1.333(2) . ?
C13 C14 1.383(3) . ?
C14 C15 1.381(3) . ?
C15 C16 1.387(3) . ?
C15 C18 1.472(3) . ?
C16 C17 1.379(3) . ?
C19 C22 1.483(4) . ?
C19 C20 1.540(4) . ?
C19 C21 1.549(5) . ?
C20 C24 1.511(4) . ?
C20 C23 1.517(4) . ?
